data_2018726
loop_
_publ_author_name
'Motswainyana, William M.'
'Onani, Martin O.'
'Jacobs, Jeroen'
'Van Meervelt, Luc'

_publ_section_title
;
 Dichlorido{2-[(2,6-diethylphenyl)iminomethyl]quinoline-\k^2^<i>N</i>,<i>N</i>'}palladium(II)
 acetonitrile monosolvate
;
_journal_coeditor_code SK3458
_journal_issue 12
_journal_name_full 'Acta Crystallographica Section C'
_journal_page_first m356
_journal_page_last m358
_journal_paper_doi 10.1107/S0108270112045970
_journal_volume 68
_journal_year 2012
_chemical_formula_iupac '[Pd Cl2 (C20 H20 N2)] , C2 H3 N'
_chemical_formula_moiety 'C20 H20 Cl2 N2 Pd, C2 H3 N'
_chemical_formula_sum 'C22 H23 Cl2 N3 Pd'
_chemical_formula_weight 506.73
_chemical_name_systematic
;
Dichlorido{2-[(2,6-diethylphenyl)iminomethyl]quinoline-
\k^2^<i>N</i>,<i>N</i>'}palladium(II) acetonitrile monosolvate
;
_space_group_crystal_system monoclinic
_space_group_IT_number 14
_space_group_name_Hall '-P 2yn'
_space_group_name_H-M_alt 'P 1 21/n 1'
_symmetry_space_group_name_Hall '-P 2yn'
_symmetry_space_group_name_H-M 'P 1 21/n 1'
_atom_sites_solution_hydrogens geom
_atom_sites_solution_primary direct
_atom_sites_solution_secondary difmap
_audit_creation_method
;
Olex2 1.1
(compiled 2011.11.01 svn.r2039, GUI svn.r3906)
;
_cell_angle_alpha 90.00
_cell_angle_beta 102.164(4)
_cell_angle_gamma 90.00
_cell_formula_units_Z 4
_cell_length_a 7.8874(3)
_cell_length_b 19.3046(8)
_cell_length_c 14.2966(7)
_cell_measurement_reflns_used 5179
_cell_measurement_temperature 99.97(12)
_cell_measurement_theta_max 26.3141
_cell_measurement_theta_min 2.7360
_cell_volume 2127.97(16)
_computing_cell_refinement 'CrysAlis PRO (Agilent, 2012)'
_computing_data_collection 'CrysAlis PRO (Agilent, 2012)'
_computing_data_reduction 'CrysAlis PRO (Agilent, 2012)'
_computing_molecular_graphics 'OLEX2 (Dolomanov <i>et al.</i>, 2009)'
_computing_publication_material 'OLEX2 (Dolomanov <i>et al.</i>, 2009)'
_computing_structure_refinement 'SHELXL97 (Sheldrick, 2008)'
_computing_structure_solution 'SHELXS97 (Sheldrick, 2008)'
_diffrn_ambient_temperature 99.97(12)
_diffrn_detector_area_resol_mean 15.9631
_diffrn_measured_fraction_theta_full 0.9960
_diffrn_measured_fraction_theta_max 0.9960
_diffrn_measurement_device_type 'Agilent SuperNova (single source at offset, Eos)'
_diffrn_measurement_method '\w scans'
_diffrn_radiation_monochromator mirror
_diffrn_radiation_type 'Mo K\a'
_diffrn_radiation_wavelength 0.71073
_diffrn_reflns_av_R_equivalents 0.0359
_diffrn_reflns_limit_h_max 9
_diffrn_reflns_limit_h_min -9
_diffrn_reflns_limit_k_max 23
_diffrn_reflns_limit_k_min -24
_diffrn_reflns_limit_l_max 9
_diffrn_reflns_limit_l_min -17
_diffrn_reflns_number 8662
_diffrn_reflns_theta_full 26.34
_diffrn_reflns_theta_max 26.34
_diffrn_reflns_theta_min 2.74
_exptl_absorpt_coefficient_mu 1.136
_exptl_absorpt_correction_T_max 1.00000
_exptl_absorpt_correction_T_min 0.97143
_exptl_absorpt_correction_type multi-scan
_exptl_absorpt_process_details '(CrysAlis PRO; Agilent, 2012)'
_exptl_crystal_colour yellow
_exptl_crystal_density_diffrn 1.582
_exptl_crystal_density_method 'not measured'
_exptl_crystal_description block
_exptl_crystal_F_000 1024
_exptl_crystal_size_max 0.3
_exptl_crystal_size_mid 0.2
_exptl_crystal_size_min 0.2
_refine_diff_density_max 0.392
_refine_diff_density_min -0.518
_refine_ls_extinction_method none
_refine_ls_goodness_of_fit_ref 1.033
_refine_ls_hydrogen_treatment constr
_refine_ls_matrix_type full
_refine_ls_number_parameters 256
_refine_ls_number_reflns 4314
_refine_ls_number_restraints 0
_refine_ls_restrained_S_all 1.033
_refine_ls_R_factor_all 0.0360
_refine_ls_R_factor_gt 0.0304
_refine_ls_shift/su_max 0.003
_refine_ls_shift/su_mean 0.000
_refine_ls_structure_factor_coef Fsqd
_refine_ls_weighting_details 'calc w = 1/[\s^2^(Fo^2^)+(0.0222P)^2^+0.9250P] where P=(Fo^2^+2Fc^2^)/3'
_refine_ls_weighting_scheme calc
_refine_ls_wR_factor_gt 0.0669
_refine_ls_wR_factor_ref 0.0712
_reflns_number_gt 3798
_reflns_number_total 4314
_reflns_threshold_expression I>2\s(I)
_cod_data_source_file sk3458.cif
_cod_data_source_block I
_cod_original_cell_volume 2127.99(16)
_cod_database_code 2018726
_cod_database_fobs_code 2018726

loop_
_space_group_symop_id
_space_group_symop_operation_xyz
1 'x, y, z'
2 '-x+1/2, y+1/2, -z+1/2'
3 '-x, -y, -z'
4 'x-1/2, -y-1/2, z-1/2'

loop_
_atom_site_type_symbol
_atom_site_label
_atom_site_fract_x
_atom_site_fract_y
_atom_site_fract_z
_atom_site_U_iso_or_equiv
_atom_site_adp_type
_atom_site_calc_flag
_atom_site_refinement_flags
_atom_site_occupancy
_atom_site_symmetry_multiplicity
C C1 0.2913(3) 0.46279(14) 0.5574(2) 0.0152(6) Uani d . 1 1
H H1 0.2000 0.4432 0.5136 0.018 Uiso calc R 1 1
C C2 0.3898(3) 0.42270(14) 0.6262(2) 0.0151(6) Uani d . 1 1
H H2 0.3646 0.3758 0.6297 0.018 Uiso calc R 1 1
C C3 0.5299(3) 0.45173(14) 0.69256(19) 0.0156(6) Uani d . 1 1
H H3 0.5980 0.4234 0.7381 0.019 Uiso calc R 1 1
C C4 0.5672(3) 0.52114(14) 0.69081(19) 0.0141(6) Uani d . 1 1
H H4 0.6591 0.5396 0.7355 0.017 Uiso calc R 1 1
C C5 0.4663(3) 0.56455(14) 0.62124(18) 0.0112(5) Uani d . 1 1
C C6 0.3278(3) 0.53484(14) 0.55220(19) 0.0111(5) Uani d . 1 1
C C7 0.2331(3) 0.57652(14) 0.47949(19) 0.0134(6) Uani d . 1 1
H H7 0.1383 0.5585 0.4364 0.016 Uiso calc R 1 1
C C8 0.2815(3) 0.64441(14) 0.47242(19) 0.0131(6) Uani d . 1 1
H H8 0.2240 0.6723 0.4227 0.016 Uiso calc R 1 1
C C9 0.4189(3) 0.67081(14) 0.54134(18) 0.0112(5) Uani d . 1 1
C C10 0.4863(3) 0.74008(14) 0.53032(18) 0.0109(5) Uani d . 1 1
H H10 0.4327 0.7688 0.4806 0.013 Uiso calc R 1 1
C C11 0.6937(3) 0.82770(14) 0.57919(18) 0.0106(5) Uani d . 1 1
C C12 0.6015(3) 0.88821(14) 0.59076(18) 0.0118(5) Uani d . 1 1
C C13 0.6807(3) 0.95138(14) 0.58095(19) 0.0134(6) Uani d . 1 1
H H13 0.6222 0.9922 0.5881 0.016 Uiso calc R 1 1
C C14 0.8450(3) 0.95484(15) 0.56067(19) 0.0155(6) Uani d . 1 1
H H14 0.8966 0.9976 0.5555 0.019 Uiso calc R 1 1
C C15 0.9322(3) 0.89411(14) 0.54811(19) 0.0152(6) Uani d . 1 1
H H15 1.0411 0.8967 0.5330 0.018 Uiso calc R 1 1
C C16 0.8592(3) 0.82957(14) 0.55772(18) 0.0114(5) Uani d . 1 1
C C17 0.4237(3) 0.88743(15) 0.61655(19) 0.0145(6) Uani d . 1 1
H H17A 0.3707 0.9327 0.6035 0.017 Uiso calc R 1 1
H H17B 0.3504 0.8541 0.5762 0.017 Uiso calc R 1 1
C C18 0.4320(4) 0.86908(19) 0.7209(2) 0.0331(8) Uani d . 1 1
H H18A 0.5045 0.9019 0.7613 0.050 Uiso calc R 1 1
H H18B 0.4795 0.8234 0.7336 0.050 Uiso calc R 1 1
H H18C 0.3174 0.8704 0.7337 0.050 Uiso calc R 1 1
C C19 0.9507(3) 0.76333(14) 0.54014(19) 0.0145(6) Uani d . 1 1
H H19A 0.9318 0.7284 0.5857 0.017 Uiso calc R 1 1
H H19B 1.0744 0.7719 0.5506 0.017 Uiso calc R 1 1
C C20 0.8863(3) 0.73574(15) 0.4385(2) 0.0179(6) Uani d . 1 1
H H20A 0.9283 0.6894 0.4344 0.027 Uiso calc R 1 1
H H20B 0.9284 0.7649 0.3940 0.027 Uiso calc R 1 1
H H20C 0.7618 0.7356 0.4235 0.027 Uiso calc R 1 1
C C21 0.0756(4) 0.58019(18) 0.7278(2) 0.0274(7) Uani d . 1 1
C C22 0.1805(4) 0.6129(2) 0.8104(3) 0.0402(9) Uani d . 1 1
H H22A 0.3006 0.6095 0.8072 0.060 Uiso calc R 1 1
H H22B 0.1624 0.5903 0.8673 0.060 Uiso calc R 1 1
H H22C 0.1487 0.6609 0.8119 0.060 Uiso calc R 1 1
Cl Cl1 0.71391(9) 0.63912(3) 0.85021(5) 0.01621(15) Uani d . 1 1
Cl Cl2 0.89474(8) 0.77099(3) 0.78145(5) 0.01569(15) Uani d . 1 1
N N1 0.5052(3) 0.63426(11) 0.61660(15) 0.0102(5) Uani d . 1 1
N N2 0.6208(3) 0.76040(11) 0.59064(15) 0.0098(5) Uani d . 1 1
N N3 -0.0073(4) 0.5546(2) 0.6630(2) 0.0591(11) Uani d . 1 1
Pd Pd1 0.68518(2) 0.696873(10) 0.706264(13) 0.00930(7) Uani d . 1 1

loop_
_atom_site_aniso_label
_atom_site_aniso_U_11
_atom_site_aniso_U_22
_atom_site_aniso_U_33
_atom_site_aniso_U_12
_atom_site_aniso_U_13
_atom_site_aniso_U_23
C1 0.0123(13) 0.0169(15) 0.0167(14) -0.0063(12) 0.0036(11) -0.0054(12)
C2 0.0179(14) 0.0097(14) 0.0183(14) -0.0021(12) 0.0055(11) -0.0004(12)
C3 0.0195(14) 0.0124(14) 0.0141(14) -0.0006(12) 0.0020(11) -0.0005(12)
C4 0.0177(13) 0.0132(14) 0.0098(13) 0.0013(12) -0.0005(11) -0.0005(11)
C5 0.0136(13) 0.0099(13) 0.0108(13) -0.0006(11) 0.0044(10) -0.0023(11)
C6 0.0090(12) 0.0129(14) 0.0128(13) 0.0001(11) 0.0052(10) -0.0006(11)
C7 0.0085(12) 0.0172(15) 0.0137(13) -0.0017(12) 0.0008(10) -0.0039(12)
C8 0.0122(13) 0.0152(15) 0.0122(13) 0.0024(12) 0.0033(10) 0.0013(11)
C9 0.0118(12) 0.0111(14) 0.0111(13) 0.0021(12) 0.0036(10) 0.0007(11)
C10 0.0125(13) 0.0107(13) 0.0091(13) 0.0017(11) 0.0011(10) 0.0010(11)
C11 0.0154(13) 0.0097(13) 0.0055(12) -0.0015(12) -0.0007(10) 0.0021(11)
C12 0.0123(12) 0.0135(14) 0.0090(12) -0.0005(11) 0.0009(10) 0.0000(11)
C13 0.0157(13) 0.0091(13) 0.0142(14) 0.0030(12) 0.0005(11) 0.0007(11)
C14 0.0199(14) 0.0117(14) 0.0144(14) -0.0031(12) 0.0022(11) 0.0035(12)
C15 0.0131(13) 0.0176(15) 0.0154(14) -0.0016(12) 0.0037(11) 0.0032(12)
C16 0.0109(12) 0.0133(14) 0.0086(12) 0.0012(11) -0.0011(10) 0.0004(11)
C17 0.0113(12) 0.0142(14) 0.0174(14) 0.0031(12) 0.0020(11) -0.0015(12)
C18 0.0312(17) 0.046(2) 0.0255(18) 0.0111(17) 0.0142(14) 0.0063(17)
C19 0.0126(13) 0.0154(15) 0.0161(14) -0.0004(12) 0.0044(11) 0.0015(12)
C20 0.0167(14) 0.0165(15) 0.0210(15) 0.0016(12) 0.0049(12) -0.0027(13)
C21 0.0234(16) 0.0327(19) 0.0268(17) 0.0017(15) 0.0069(14) -0.0080(16)
C22 0.0339(19) 0.048(2) 0.033(2) 0.0005(18) -0.0047(16) -0.0149(18)
Cl1 0.0254(3) 0.0124(3) 0.0098(3) -0.0033(3) 0.0013(3) 0.0013(3)
Cl2 0.0197(3) 0.0127(3) 0.0124(3) -0.0052(3) -0.0018(3) 0.0001(3)
N1 0.0104(10) 0.0094(11) 0.0107(11) -0.0002(9) 0.0017(9) -0.0003(9)
N2 0.0125(10) 0.0087(11) 0.0094(11) 0.0005(10) 0.0048(9) -0.0003(9)
N3 0.0310(16) 0.102(3) 0.045(2) -0.0153(19) 0.0088(15) -0.042(2)
Pd1 0.01144(12) 0.00772(12) 0.00791(11) -0.00080(8) 0.00020(8) 0.00001(8)

loop_
_atom_type_symbol
_atom_type_description
_atom_type_scat_dispersion_real
_atom_type_scat_dispersion_imag
_atom_type_scat_source
C C 0.0033 0.0016 'International Tables Vol C Tables 4.2.6.8 and 6.1.1.4'
H H 0.0000 0.0000 'International Tables Vol C Tables 4.2.6.8 and 6.1.1.4'
Cl Cl 0.1484 0.1585 'International Tables Vol C Tables 4.2.6.8 and 6.1.1.4'
N N 0.0061 0.0033 'International Tables Vol C Tables 4.2.6.8 and 6.1.1.4'
Pd Pd -0.9988 1.0072 'International Tables Vol C Tables 4.2.6.8 and 6.1.1.4'

loop_
_geom_angle_atom_site_label_1
_geom_angle_atom_site_label_2
_geom_angle_atom_site_label_3
_geom_angle
_geom_angle_publ_flag
C2 C1 H1 119.9 ?
C2 C1 C6 120.2(2) ?
C6 C1 H1 119.9 ?
C1 C2 H2 119.8 ?
C1 C2 C3 120.5(3) ?
C3 C2 H2 119.8 ?
C2 C3 H3 119.5 ?
C4 C3 C2 121.0(3) ?
C4 C3 H3 119.5 ?
C3 C4 H4 120.0 ?
C3 C4 C5 120.1(2) ?
C5 C4 H4 120.0 ?
C4 C5 C6 119.0(2) ?
N1 C5 C4 120.9(2) ?
N1 C5 C6 120.1(2) ?
C1 C6 C5 119.2(2) ?
C7 C6 C1 121.2(2) ?
C7 C6 C5 119.5(2) ?
C6 C7 H7 120.3 ?
C8 C7 C6 119.3(2) ?
C8 C7 H7 120.3 ?
C7 C8 H8 120.6 ?
C7 C8 C9 118.8(2) ?
C9 C8 H8 120.6 ?
C8 C9 C10 120.2(2) ?
N1 C9 C8 124.0(2) ?
N1 C9 C10 115.6(2) ?
C9 C10 H10 120.8 ?
N2 C10 C9 118.5(2) ?
N2 C10 H10 120.8 ?
C12 C11 N2 120.4(2) ?
C16 C11 C12 122.2(2) ?
C16 C11 N2 117.3(2) ?
C11 C12 C17 123.1(2) ?
C13 C12 C11 117.6(2) ?
C13 C12 C17 119.3(2) ?
C12 C13 H13 119.3 ?
C14 C13 C12 121.5(2) ?
C14 C13 H13 119.3 ?
C13 C14 H14 120.1 ?
C13 C14 C15 119.7(3) ?
C15 C14 H14 120.1 ?
C14 C15 H15 119.5 ?
C14 C15 C16 121.1(2) ?
C16 C15 H15 119.5 ?
C11 C16 C19 120.8(2) ?
C15 C16 C11 117.9(2) ?
C15 C16 C19 121.2(2) ?
C12 C17 H17A 109.0 ?
C12 C17 H17B 109.0 ?
H17A C17 H17B 107.8 ?
C18 C17 C12 112.8(2) ?
C18 C17 H17A 109.0 ?
C18 C17 H17B 109.0 ?
C17 C18 H18A 109.5 ?
C17 C18 H18B 109.5 ?
C17 C18 H18C 109.5 ?
H18A C18 H18B 109.5 ?
H18A C18 H18C 109.5 ?
H18B C18 H18C 109.5 ?
C16 C19 H19A 109.2 ?
C16 C19 H19B 109.2 ?
C16 C19 C20 112.1(2) ?
H19A C19 H19B 107.9 ?
C20 C19 H19A 109.2 ?
C20 C19 H19B 109.2 ?
C19 C20 H20A 109.5 ?
C19 C20 H20B 109.5 ?
C19 C20 H20C 109.5 ?
H20A C20 H20B 109.5 ?
H20A C20 H20C 109.5 ?
H20B C20 H20C 109.5 ?
N3 C21 C22 179.8(4) ?
C21 C22 H22A 109.5 ?
C21 C22 H22B 109.5 ?
C21 C22 H22C 109.5 ?
H22A C22 H22B 109.5 ?
H22A C22 H22C 109.5 ?
H22B C22 H22C 109.5 ?
C5 N1 Pd1 131.48(17) ?
C9 N1 C5 117.9(2) ?
C9 N1 Pd1 110.57(17) ?
C10 N2 C11 119.5(2) ?
C10 N2 Pd1 113.10(18) ?
C11 N2 Pd1 126.66(16) ?
Cl2 Pd1 Cl1 87.56(2) y
N1 Pd1 Cl1 101.20(6) y
N1 Pd1 Cl2 170.49(6) y
N2 Pd1 Cl1 167.35(6) y
N2 Pd1 Cl2 92.11(6) y
N2 Pd1 N1 80.15(8) y

loop_
_geom_bond_atom_site_label_1
_geom_bond_atom_site_label_2
_geom_bond_distance
_geom_bond_publ_flag
C1 H1 0.9300 ?
C1 C2 1.359(4) ?
C1 C6 1.425(4) ?
C2 H2 0.9300 ?
C2 C3 1.412(4) ?
C3 H3 0.9300 ?
C3 C4 1.373(4) ?
C4 H4 0.9300 ?
C4 C5 1.411(4) ?
C5 C6 1.429(3) ?
C5 N1 1.385(3) ?
C6 C7 1.400(4) ?
C7 H7 0.9300 ?
C7 C8 1.375(4) ?
C8 H8 0.9300 ?
C8 C9 1.398(4) ?
C9 C10 1.460(4) ?
C9 N1 1.345(3) ?
C10 H10 0.9300 ?
C10 N2 1.279(3) ?
C11 C12 1.404(4) ?
C11 C16 1.403(4) ?
C11 N2 1.444(3) ?
C12 C13 1.391(4) ?
C12 C17 1.523(4) ?
C13 H13 0.9300 ?
C13 C14 1.388(4) ?
C14 H14 0.9300 ?
C14 C15 1.390(4) ?
C15 H15 0.9300 ?
C15 C16 1.391(4) ?
C16 C19 1.515(4) ?
C17 H17A 0.9700 ?
C17 H17B 0.9700 ?
C17 C18 1.521(4) ?
C18 H18A 0.9600 ?
C18 H18B 0.9600 ?
C18 H18C 0.9600 ?
C19 H19A 0.9700 ?
C19 H19B 0.9700 ?
C19 C20 1.530(4) ?
C20 H20A 0.9600 ?
C20 H20B 0.9600 ?
C20 H20C 0.9600 ?
C21 C22 1.438(4) ?
C21 N3 1.129(4) ?
C22 H22A 0.9600 ?
C22 H22B 0.9600 ?
C22 H22C 0.9600 ?
Cl1 Pd1 2.3093(7) y
Cl2 Pd1 2.2773(7) y
N1 Pd1 2.086(2) y
N2 Pd1 2.035(2) y

loop_
_geom_torsion_atom_site_label_1
_geom_torsion_atom_site_label_2
_geom_torsion_atom_site_label_3
_geom_torsion_atom_site_label_4
_geom_torsion
C1 C2 C3 C4 1.7(4)
C1 C6 C7 C8 -174.7(2)
C2 C1 C6 C5 -1.3(4)
C2 C1 C6 C7 177.2(2)
C2 C3 C4 C5 -0.8(4)
C3 C4 C5 C6 -1.1(4)
C3 C4 C5 N1 -178.1(2)
C4 C5 C6 C1 2.2(4)
C4 C5 C6 C7 -176.3(2)
C4 C5 N1 C9 171.4(2)
C4 C5 N1 Pd1 -6.7(4)
C5 C6 C7 C8 3.8(4)
C5 N1 Pd1 Cl1 -26.2(2)
C5 N1 Pd1 N2 166.6(2)
C6 C1 C2 C3 -0.6(4)
C6 C5 N1 C9 -5.5(3)
C6 C5 N1 Pd1 176.37(17)
C6 C7 C8 C9 -3.3(4)
C7 C8 C9 C10 173.2(2)
C7 C8 C9 N1 -1.8(4)
C8 C9 C10 N2 -174.5(2)
C8 C9 N1 C5 6.2(4)
C8 C9 N1 Pd1 -175.2(2)
C9 C10 N2 C11 177.7(2)
C9 C10 N2 Pd1 -11.3(3)
C9 N1 Pd1 Cl1 155.52(16)
C9 N1 Pd1 N2 -11.68(17)
C10 C9 N1 C5 -169.0(2)
C10 C9 N1 Pd1 9.5(3)
C10 N2 Pd1 Cl1 -84.8(3)
C10 N2 Pd1 Cl2 -173.06(18)
C10 N2 Pd1 N1 12.50(18)
C11 C12 C13 C14 -0.1(4)
C11 C12 C17 C18 74.5(3)
C11 C16 C19 C20 80.4(3)
C11 N2 Pd1 Cl1 85.5(3)
C11 N2 Pd1 Cl2 -2.8(2)
C11 N2 Pd1 N1 -177.3(2)
C12 C11 C16 C15 0.2(4)
C12 C11 C16 C19 -176.5(2)
C12 C11 N2 C10 67.1(3)
C12 C11 N2 Pd1 -102.5(2)
C12 C13 C14 C15 1.1(4)
C13 C12 C17 C18 -103.4(3)
C13 C14 C15 C16 -1.5(4)
C14 C15 C16 C11 0.9(4)
C14 C15 C16 C19 177.5(2)
C15 C16 C19 C20 -96.1(3)
C16 C11 C12 C13 -0.5(4)
C16 C11 C12 C17 -178.4(2)
C16 C11 N2 C10 -113.8(3)
C16 C11 N2 Pd1 76.6(3)
C17 C12 C13 C14 177.8(2)
N1 C5 C6 C1 179.1(2)
N1 C5 C6 C7 0.6(4)
N1 C9 C10 N2 1.0(4)
N2 C11 C12 C13 178.5(2)
N2 C11 C12 C17 0.7(4)
N2 C11 C16 C15 -178.9(2)
N2 C11 C16 C19 4.4(4)
